data_7035998
loop_
_publ_author_name
'Hatnean, Jillian A.'
'Johnson, Samuel A.'

_publ_section_title
;
 Diamagnetic molybdenum nitride complexes supported by diligating tripodal
 triamido-phosphine ligands as precursors to paramagnetic phosphine
 donors.
;
_journal_issue 33
_journal_name_full 'Dalton transactions (Cambridge, England : 2003)'
_journal_page_first 14925
_journal_page_last 14936
_journal_paper_doi 10.1039/c5dt01415h
_journal_volume 44
_journal_year 2015
_chemical_formula_moiety 'C27 H33 Mo N4 P'
_chemical_formula_sum 'C27 H33 Mo N4 P'
_chemical_formula_weight 540.48
_chemical_name_systematic
;
 ?
;
_space_group_IT_number 14
_symmetry_cell_setting monoclinic
_symmetry_space_group_name_Hall '-P 2ybc'
_symmetry_space_group_name_H-M 'P 1 21/c 1'
_atom_sites_solution_hydrogens geom
_atom_sites_solution_primary direct
_atom_sites_solution_secondary difmap
_audit_conform_dict_location ftp://ftp.iucr.org/pub/cif_core.dic
_audit_conform_dict_name cif_core.dic
_audit_conform_dict_version 2.3
_audit_creation_date 2012-04-07T02:07:06-00:00
_audit_creation_method 'WinGX routine CIF_UPDATE'
_audit_update_record
;
2015-06-26 deposited with the CCDC.
2015-07-22 downloaded from the CCDC.
;
_cell_angle_alpha 90
_cell_angle_beta 95.4430(10)
_cell_angle_gamma 90
_cell_formula_units_Z 4
_cell_length_a 10.5565(14)
_cell_length_b 10.6963(14)
_cell_length_c 22.440(3)
_cell_measurement_reflns_used 7130
_cell_measurement_temperature 173(2)
_cell_measurement_theta_max 28.27
_cell_measurement_theta_min 2.53
_cell_volume 2522.4(6)
_computing_cell_refinement 'Bruker SMART'
_computing_data_collection 'Bruker SMART'
_computing_data_reduction 'Bruker SAINT'
_computing_molecular_graphics 'Bruker SHELXTL'
_computing_publication_material 'Bruker SHELXTL'
_computing_structure_refinement 'SHELXL-97 (Sheldrick, 1997)'
_computing_structure_solution 'Bruker SHELXTL'
_diffrn_ambient_temperature 173(2)
_diffrn_measured_fraction_theta_full 0.987
_diffrn_measured_fraction_theta_max 0.987
_diffrn_measurement_device_type 'CCD area detector'
_diffrn_measurement_method 'phi and omega scans'
_diffrn_radiation_monochromator graphite
_diffrn_radiation_type MoK\a
_diffrn_radiation_wavelength 0.71073
_diffrn_reflns_av_R_equivalents 0.0478
_diffrn_reflns_av_unetI/netI 0.0372
_diffrn_reflns_limit_h_max 13
_diffrn_reflns_limit_h_min -13
_diffrn_reflns_limit_k_max 13
_diffrn_reflns_limit_k_min -13
_diffrn_reflns_limit_l_max 29
_diffrn_reflns_limit_l_min -28
_diffrn_reflns_number 27304
_diffrn_reflns_theta_full 27.5
_diffrn_reflns_theta_max 27.5
_diffrn_reflns_theta_min 1.82
_exptl_absorpt_coefficient_mu 0.606
_exptl_absorpt_correction_T_max 0.9762
_exptl_absorpt_correction_T_min 0.9254
_exptl_absorpt_correction_type multi-scan
_exptl_absorpt_process_details 'SADABS, BRUKER 2001'
_exptl_crystal_colour orange
_exptl_crystal_density_diffrn 1.423
_exptl_crystal_density_method 'not measured'
_exptl_crystal_description plate
_exptl_crystal_F_000 1120
_exptl_crystal_size_max 0.13
_exptl_crystal_size_mid 0.1
_exptl_crystal_size_min 0.04
_refine_diff_density_max 0.956
_refine_diff_density_min -0.519
_refine_diff_density_rms 0.089
_refine_ls_extinction_method none
_refine_ls_goodness_of_fit_ref 1.062
_refine_ls_hydrogen_treatment constr
_refine_ls_matrix_type full
_refine_ls_number_parameters 304
_refine_ls_number_reflns 5714
_refine_ls_number_restraints 0
_refine_ls_restrained_S_all 1.062
_refine_ls_R_factor_all 0.0453
_refine_ls_R_factor_gt 0.0339
_refine_ls_shift/su_max 0.001
_refine_ls_shift/su_mean 0
_refine_ls_structure_factor_coef Fsqd
_refine_ls_weighting_details 'calc w=1/[\s^2^(Fo^2^)+(0.0461P)^2^+1.3264P] where P=(Fo^2^+2Fc^2^)/3'
_refine_ls_weighting_scheme calc
_refine_ls_wR_factor_gt 0.0824
_refine_ls_wR_factor_ref 0.0891
_reflns_number_gt 4759
_reflns_number_total 5714
_reflns_threshold_expression >2sigma(I)
_cod_data_source_file c5dt01415h1.cif
_cod_data_source_block 2a
_cod_depositor_comments
;
The following automatic conversions were performed:

'_symmetry_cell_setting' value 'Monoclinic' changed to 'monoclinic'
according to
/usr/data/users/saulius/crontab/automatic-downloads/rss-feeds/RSC/lib/dictionaries/cif_core.dic
dictionary named 'cif_core.dic' version 2.4.2 from 2011-04-26.

Automatic conversion script
Id: cif_fix_values 3271 2015-04-21 07:52:19Z andrius 

 Adding full bibliography for 7035997--7036004.cif.
;
_cod_original_sg_symbol_H-M P2(1)/c
_cod_database_code 7035998

loop_
_symmetry_equiv_pos_as_xyz
'x, y, z'
'-x, y+1/2, -z+1/2'
'-x, -y, -z'
'x, -y-1/2, z-1/2'

loop_
_atom_site_label
_atom_site_type_symbol
_atom_site_fract_x
_atom_site_fract_y
_atom_site_fract_z
_atom_site_U_iso_or_equiv
_atom_site_adp_type
_atom_site_occupancy
_atom_site_symmetry_multiplicity
_atom_site_calc_flag
_atom_site_refinement_flags
Mo1 Mo 0.107067(19) 0.727831(18) 0.173895(9) 0.01691(7) Uani 1 1 d .
P1 P -0.01084(6) 0.57836(6) 0.26526(3) 0.01982(14) Uani 1 1 d .
N1 N 0.12128(19) 0.54771(18) 0.16052(8) 0.0191(4) Uani 1 1 d .
N2 N -0.0758(2) 0.75918(18) 0.17177(9) 0.0185(4) Uani 1 1 d .
N3 N 0.1836(2) 0.76499(18) 0.25491(9) 0.0197(4) Uani 1 1 d .
N4 N 0.1719(2) 0.80741(19) 0.12162(9) 0.0239(5) Uani 1 1 d .
C1 C 0.0722(3) 0.4837(2) 0.21171(11) 0.0236(5) Uani 1 1 d .
H1A H 0.1447 0.4413 0.2346 0.028 Uiso 1 1 calc R
H1B H 0.0128 0.4176 0.1956 0.028 Uiso 1 1 calc R
C2 C -0.1250(2) 0.6723(2) 0.21462(10) 0.0202(5) Uani 1 1 d .
H2A H -0.1823 0.6129 0.1915 0.024 Uiso 1 1 calc R
H2B H -0.1781 0.7213 0.2402 0.024 Uiso 1 1 calc R
C3 C 0.1189(2) 0.6855(2) 0.29608(10) 0.0208(5) Uani 1 1 d .
H3A H 0.0829 0.7412 0.3254 0.025 Uiso 1 1 calc R
H3B H 0.1848 0.6337 0.3187 0.025 Uiso 1 1 calc R
C4 C 0.1522(2) 0.4697(2) 0.11308(10) 0.0192(5) Uani 1 1 d .
C5 C 0.1543(2) 0.5181(2) 0.05544(10) 0.0210(5) Uani 1 1 d .
H5 H 0.1427 0.6052 0.0489 0.025 Uiso 1 1 calc R
C6 C 0.1732(2) 0.4402(2) 0.00750(10) 0.0225(5) Uani 1 1 d .
C7 C 0.1918(3) 0.3131(3) 0.01768(12) 0.0266(6) Uani 1 1 d .
H7 H 0.2032 0.2593 -0.0151 0.032 Uiso 1 1 calc R
C8 C 0.1941(3) 0.2637(2) 0.07458(12) 0.0266(6) Uani 1 1 d .
C9 C 0.1739(2) 0.3418(2) 0.12194(11) 0.0245(5) Uani 1 1 d .
H9 H 0.1747 0.3079 0.1611 0.029 Uiso 1 1 calc R
C10 C 0.1712(3) 0.4923(3) -0.05499(11) 0.0320(6) Uani 1 1 d .
H10A H 0.1042 0.4507 -0.0811 0.048 Uiso 1 1 calc R
H10B H 0.2538 0.4777 -0.0703 0.048 Uiso 1 1 calc R
H10C H 0.1542 0.5823 -0.0542 0.048 Uiso 1 1 calc R
C11 C 0.2211(4) 0.1264(3) 0.08620(14) 0.0440(8) Uani 1 1 d .
H11A H 0.1821 0.1 0.1221 0.066 Uiso 1 1 calc R
H11B H 0.3133 0.1131 0.0923 0.066 Uiso 1 1 calc R
H11C H 0.1855 0.0772 0.0518 0.066 Uiso 1 1 calc R
C12 C -0.1656(2) 0.8335(2) 0.13699(10) 0.0204(5) Uani 1 1 d .
C13 C -0.1220(3) 0.9325(2) 0.10354(10) 0.0226(5) Uani 1 1 d .
H13 H -0.0332 0.9476 0.1043 0.027 Uiso 1 1 calc R
C14 C -0.2067(3) 1.0089(2) 0.06919(11) 0.0283(6) Uani 1 1 d .
C15 C -0.3366(3) 0.9831(3) 0.06763(12) 0.0316(6) Uani 1 1 d .
H15 H -0.3954 1.0345 0.0442 0.038 Uiso 1 1 calc R
C16 C -0.3820(3) 0.8844(3) 0.09933(12) 0.0314(6) Uani 1 1 d .
C17 C -0.2954(2) 0.8104(3) 0.13465(11) 0.0259(5) Uani 1 1 d .
H17 H -0.3256 0.7435 0.1573 0.031 Uiso 1 1 calc R
C18 C -0.1583(3) 1.1171(3) 0.03501(13) 0.0375(7) Uani 1 1 d .
H18A H -0.2197 1.1366 0.0007 0.056 Uiso 1 1 calc R
H18B H -0.0763 1.0949 0.0208 0.056 Uiso 1 1 calc R
H18C H -0.1475 1.1902 0.0613 0.056 Uiso 1 1 calc R
C19 C -0.5212(3) 0.8528(3) 0.09518(16) 0.0469(8) Uani 1 1 d .
H19A H -0.5456 0.8326 0.1351 0.07 Uiso 1 1 calc R
H19B H -0.5379 0.7806 0.0687 0.07 Uiso 1 1 calc R
H19C H -0.5709 0.9246 0.079 0.07 Uiso 1 1 calc R
C20 C 0.2836(2) 0.8409(2) 0.28080(11) 0.0223(5) Uani 1 1 d .
C21 C 0.3373(3) 0.9305(2) 0.24551(13) 0.0282(6) Uani 1 1 d .
H21 H 0.3038 0.9418 0.2051 0.034 Uiso 1 1 calc R
C22 C 0.4393(3) 1.0032(3) 0.26900(15) 0.0386(7) Uani 1 1 d .
C23 C 0.4871(3) 0.9859(3) 0.32830(15) 0.0434(8) Uani 1 1 d .
H23 H 0.5575 1.0347 0.3443 0.052 Uiso 1 1 calc R
C24 C 0.4349(3) 0.9000(3) 0.36433(13) 0.0358(7) Uani 1 1 d .
C25 C 0.3325(3) 0.8276(3) 0.34040(12) 0.0284(6) Uani 1 1 d .
H25 H 0.2955 0.7683 0.3651 0.034 Uiso 1 1 calc R
C26 C 0.4974(4) 1.0986(4) 0.22989(18) 0.0620(11) Uani 1 1 d .
H26A H 0.5847 1.0738 0.224 0.093 Uiso 1 1 calc R
H26B H 0.4983 1.1807 0.2493 0.093 Uiso 1 1 calc R
H26C H 0.4468 1.1032 0.191 0.093 Uiso 1 1 calc R
C27 C 0.4876(3) 0.8801(4) 0.42879(15) 0.0565(10) Uani 1 1 d .
H27A H 0.4171 0.8723 0.454 0.085 Uiso 1 1 calc R
H27B H 0.5409 0.9515 0.4423 0.085 Uiso 1 1 calc R
H27C H 0.5388 0.8035 0.4318 0.085 Uiso 1 1 calc R

loop_
_atom_site_aniso_label
_atom_site_aniso_U_11
_atom_site_aniso_U_22
_atom_site_aniso_U_33
_atom_site_aniso_U_23
_atom_site_aniso_U_13
_atom_site_aniso_U_12
Mo1 0.02180(12) 0.01168(11) 0.01742(11) 0.00030(7) 0.00270(8) -0.00108(8)
P1 0.0271(3) 0.0140(3) 0.0188(3) 0.0012(2) 0.0047(2) -0.0009(2)
N1 0.0273(11) 0.0126(9) 0.0177(9) 0.0007(7) 0.0039(8) -0.0011(8)
N2 0.0239(10) 0.0140(10) 0.0176(9) 0.0004(7) 0.0011(8) -0.0013(8)
N3 0.0239(10) 0.0151(10) 0.0201(10) -0.0011(8) 0.0022(8) 0.0000(8)
N4 0.0292(12) 0.0178(10) 0.0255(11) 0.0021(8) 0.0069(9) -0.0017(9)
C1 0.0361(14) 0.0128(11) 0.0225(12) 0.0004(9) 0.0063(10) -0.0001(10)
C2 0.0213(12) 0.0195(12) 0.0201(11) 0.0012(9) 0.0040(9) -0.0024(10)
C3 0.0285(13) 0.0174(11) 0.0166(11) 0.0011(9) 0.0022(9) -0.0002(10)
C4 0.0194(12) 0.0163(12) 0.0217(11) -0.0019(9) 0.0015(9) -0.0007(9)
C5 0.0252(13) 0.0156(12) 0.0224(12) 0.0014(9) 0.0035(10) -0.0008(9)
C6 0.0209(12) 0.0266(13) 0.0199(12) -0.0009(10) 0.0016(9) -0.0028(10)
C7 0.0303(14) 0.0249(13) 0.0252(13) -0.0095(11) 0.0052(11) -0.0012(11)
C8 0.0326(14) 0.0185(12) 0.0290(13) -0.0026(10) 0.0041(11) 0.0024(11)
C9 0.0317(14) 0.0186(12) 0.0235(12) 0.0008(10) 0.0047(10) 0.0011(10)
C10 0.0393(16) 0.0375(16) 0.0197(12) 0.0005(11) 0.0054(11) -0.0031(13)
C11 0.075(2) 0.0175(14) 0.0411(17) -0.0071(12) 0.0140(16) 0.0079(14)
C12 0.0292(13) 0.0147(11) 0.0169(11) -0.0039(9) 0.0006(9) 0.0041(10)
C13 0.0317(14) 0.0165(12) 0.0189(11) -0.0034(9) -0.0007(10) -0.0007(10)
C14 0.0461(17) 0.0182(13) 0.0197(12) -0.0011(10) -0.0016(11) 0.0038(11)
C15 0.0392(16) 0.0290(15) 0.0257(13) 0.0003(11) -0.0026(11) 0.0144(12)
C16 0.0287(15) 0.0367(16) 0.0285(14) -0.0033(12) 0.0011(11) 0.0105(12)
C17 0.0273(14) 0.0259(13) 0.0246(13) 0.0004(10) 0.0031(10) 0.0021(11)
C18 0.059(2) 0.0224(14) 0.0293(14) 0.0055(11) -0.0034(13) 0.0007(13)
C19 0.0313(17) 0.057(2) 0.051(2) 0.0096(16) 0.0001(14) 0.0121(15)
C20 0.0214(12) 0.0165(12) 0.0293(13) -0.0070(10) 0.0033(10) 0.0029(9)
C21 0.0273(14) 0.0220(13) 0.0357(14) -0.0062(11) 0.0048(11) -0.0043(11)
C22 0.0322(16) 0.0330(16) 0.0517(18) -0.0120(14) 0.0094(13) -0.0119(13)
C23 0.0276(15) 0.0455(19) 0.057(2) -0.0259(16) 0.0005(14) -0.0076(14)
C24 0.0227(14) 0.0484(19) 0.0355(15) -0.0189(14) -0.0016(11) 0.0025(13)
C25 0.0247(13) 0.0321(15) 0.0279(13) -0.0087(11) 0.0008(11) 0.0035(11)
C26 0.060(2) 0.051(2) 0.076(3) -0.007(2) 0.012(2) -0.0340(19)
C27 0.0360(18) 0.091(3) 0.0395(18) -0.0208(19) -0.0128(15) 0.0043(18)

loop_
_atom_type_symbol
_atom_type_description
_atom_type_scat_dispersion_real
_atom_type_scat_dispersion_imag
_atom_type_scat_source
C C 0.0033 0.0016 'International Tables Vol C Tables 4.2.6.8 and 6.1.1.4'
H H 0 0 'International Tables Vol C Tables 4.2.6.8 and 6.1.1.4'
N N 0.0061 0.0033 'International Tables Vol C Tables 4.2.6.8 and 6.1.1.4'
P P 0.1023 0.0942 'International Tables Vol C Tables 4.2.6.8 and 6.1.1.4'
Mo Mo -1.6832 0.6857 'International Tables Vol C Tables 4.2.6.8 and 6.1.1.4'

loop_
_geom_angle_atom_site_label_1
_geom_angle_atom_site_label_2
_geom_angle_atom_site_label_3
_geom_angle
N4 Mo1 N2 111.69(10)
N4 Mo1 N1 110.83(9)
N2 Mo1 N1 104.77(8)
N4 Mo1 N3 113.14(10)
N2 Mo1 N3 107.88(8)
N1 Mo1 N3 108.13(8)
C1 P1 C3 101.53(12)
C1 P1 C2 102.52(11)
C3 P1 C2 107.63(11)
C4 N1 C1 115.84(19)
C4 N1 Mo1 136.23(15)
C1 N1 Mo1 107.47(14)
C12 N2 C2 117.3(2)
C12 N2 Mo1 135.91(16)
C2 N2 Mo1 106.56(15)
C20 N3 C3 116.6(2)
C20 N3 Mo1 136.44(17)
C3 N3 Mo1 106.92(15)
N1 C1 P1 118.31(17)
N1 C1 H1A 107.7
P1 C1 H1A 107.7
N1 C1 H1B 107.7
P1 C1 H1B 107.7
H1A C1 H1B 107.1
N2 C2 P1 119.45(17)
N2 C2 H2A 107.5
P1 C2 H2A 107.5
N2 C2 H2B 107.5
P1 C2 H2B 107.5
H2A C2 H2B 107
N3 C3 P1 119.33(16)
N3 C3 H3A 107.5
P1 C3 H3A 107.5
N3 C3 H3B 107.5
P1 C3 H3B 107.5
H3A C3 H3B 107
C5 C4 C9 118.5(2)
C5 C4 N1 120.3(2)
C9 C4 N1 121.1(2)
C6 C5 C4 120.8(2)
C6 C5 H5 119.6
C4 C5 H5 119.6
C5 C6 C7 119.2(2)
C5 C6 C10 120.6(2)
C7 C6 C10 120.2(2)
C8 C7 C6 121.1(2)
C8 C7 H7 119.5
C6 C7 H7 119.5
C7 C8 C9 119.3(2)
C7 C8 C11 121.1(2)
C9 C8 C11 119.6(2)
C8 C9 C4 121.1(2)
C8 C9 H9 119.5
C4 C9 H9 119.5
C6 C10 H10A 109.5
C6 C10 H10B 109.5
H10A C10 H10B 109.5
C6 C10 H10C 109.5
H10A C10 H10C 109.5
H10B C10 H10C 109.5
C8 C11 H11A 109.5
C8 C11 H11B 109.5
H11A C11 H11B 109.5
C8 C11 H11C 109.5
H11A C11 H11C 109.5
H11B C11 H11C 109.5
C17 C12 C13 119.2(2)
C17 C12 N2 121.9(2)
C13 C12 N2 119.0(2)
C14 C13 C12 121.0(3)
C14 C13 H13 119.5
C12 C13 H13 119.5
C13 C14 C15 118.4(2)
C13 C14 C18 120.2(3)
C15 C14 C18 121.3(2)
C16 C15 C14 121.7(2)
C16 C15 H15 119.2
C14 C15 H15 119.2
C15 C16 C17 119.0(3)
C15 C16 C19 121.6(3)
C17 C16 C19 119.4(3)
C12 C17 C16 120.7(3)
C12 C17 H17 119.7
C16 C17 H17 119.7
C14 C18 H18A 109.5
C14 C18 H18B 109.5
H18A C18 H18B 109.5
C14 C18 H18C 109.5
H18A C18 H18C 109.5
H18B C18 H18C 109.5
C16 C19 H19A 109.5
C16 C19 H19B 109.5
H19A C19 H19B 109.5
C16 C19 H19C 109.5
H19A C19 H19C 109.5
H19B C19 H19C 109.5
C25 C20 C21 118.7(2)
C25 C20 N3 122.0(2)
C21 C20 N3 119.3(2)
C22 C21 C20 120.7(3)
C22 C21 H21 119.7
C20 C21 H21 119.7
C23 C22 C21 119.1(3)
C23 C22 C26 120.9(3)
C21 C22 C26 119.9(3)
C24 C23 C22 121.5(3)
C24 C23 H23 119.2
C22 C23 H23 119.2
C23 C24 C25 119.0(3)
C23 C24 C27 121.6(3)
C25 C24 C27 119.4(3)
C20 C25 C24 121.0(3)
C20 C25 H25 119.5
C24 C25 H25 119.5
C22 C26 H26A 109.5
C22 C26 H26B 109.5
H26A C26 H26B 109.5
C22 C26 H26C 109.5
H26A C26 H26C 109.5
H26B C26 H26C 109.5
C24 C27 H27A 109.5
C24 C27 H27B 109.5
H27A C27 H27B 109.5
C24 C27 H27C 109.5
H27A C27 H27C 109.5
H27B C27 H27C 109.5

loop_
_geom_bond_atom_site_label_1
_geom_bond_atom_site_label_2
_geom_bond_distance
Mo1 N4 1.650(2)
Mo1 N2 1.956(2)
Mo1 N1 1.958(2)
Mo1 N3 1.959(2)
P1 C1 1.854(2)
P1 C3 1.868(3)
P1 C2 1.869(2)
N1 C4 1.415(3)
N1 C1 1.473(3)
N2 C12 1.414(3)
N2 C2 1.467(3)
N3 C20 1.413(3)
N3 C3 1.470(3)
C1 H1A 0.99
C1 H1B 0.99
C2 H2A 0.99
C2 H2B 0.99
C3 H3A 0.99
C3 H3B 0.99
C4 C5 1.395(3)
C4 C9 1.399(3)
C5 C6 1.390(3)
C5 H5 0.95
C6 C7 1.390(4)
C6 C10 1.507(3)
C7 C8 1.380(4)
C7 H7 0.95
C8 C9 1.384(4)
C8 C11 1.514(4)
C9 H9 0.95
C10 H10A 0.98
C10 H10B 0.98
C10 H10C 0.98
C11 H11A 0.98
C11 H11B 0.98
C11 H11C 0.98
C12 C17 1.389(4)
C12 C13 1.400(3)
C13 C14 1.390(4)
C13 H13 0.95
C14 C15 1.396(4)
C14 C18 1.504(4)
C15 C16 1.383(4)
C15 H15 0.95
C16 C17 1.398(4)
C16 C19 1.503(4)
C17 H17 0.95
C18 H18A 0.98
C18 H18B 0.98
C18 H18C 0.98
C19 H19A 0.98
C19 H19B 0.98
C19 H19C 0.98
C20 C25 1.395(4)
C20 C21 1.397(4)
C21 C22 1.391(4)
C21 H21 0.95
C22 C23 1.390(5)
C22 C26 1.514(5)
C23 C24 1.374(5)
C23 H23 0.95
C24 C25 1.395(4)
C24 C27 1.515(4)
C25 H25 0.95
C26 H26A 0.98
C26 H26B 0.98
C26 H26C 0.98
C27 H27A 0.98
C27 H27B 0.98
C27 H27C 0.98
